data_4072457
loop_
_publ_author_name
'Irwin, Levi J.'
'Zeits, Paul D.'
'Reibenspies, Joseph H.'
'Miller, Stephen A.'

_publ_section_title
;
 Diffuse Diffraction from Parallel/Antiparallel Metallocene Pillars
;
_journal_issue 5
_journal_name_full Organometallics
_journal_page_first 1129
_journal_paper_doi 10.1021/om060435g
_journal_volume 26
_journal_year 2007
_chemical_formula_sum 'C37 H46 Cl2 Zr'
_chemical_formula_weight 652.86
_chemical_name_systematic
; 
 ? 
;
_space_group_IT_number 14
_symmetry_cell_setting monoclinic
_symmetry_space_group_name_Hall '-P 2ybc'
_symmetry_space_group_name_H-M 'P 1 21/c 1'
_atom_sites_solution_hydrogens geom
_atom_sites_solution_primary direct
_atom_sites_solution_secondary difmap
_audit_creation_method SHELXL-97
_cell_angle_alpha 90.00
_cell_angle_beta 103.343(8)
_cell_angle_gamma 90.00
_cell_formula_units_Z 4
_cell_length_a 15.275(3)
_cell_length_b 9.2653(13)
_cell_length_c 23.356(4)
_cell_measurement_temperature 100(2)
_cell_volume 3216.3(10)
_computing_cell_refinement 'Bruker SMART'
_computing_data_collection 'Bruker SMART'
_computing_data_reduction 'Bruker SAINT'
_computing_molecular_graphics 'Bruker SHELXTL'
_computing_publication_material 'Bruker SHELXTL'
_computing_structure_refinement 'SHELXL-97 (Sheldrick, 1997)'
_computing_structure_solution 'SHELXS-97 (Sheldrick, 1990)'
_diffrn_ambient_temperature 100(2)
_diffrn_measured_fraction_theta_full 0.973
_diffrn_measured_fraction_theta_max 0.973
_diffrn_measurement_device_type 'CCD area detector'
_diffrn_measurement_method 'phi and omega scans'
_diffrn_radiation_monochromator graphite
_diffrn_radiation_source 'fine-focus sealed tube'
_diffrn_radiation_type MoK\a
_diffrn_radiation_wavelength 0.71073
_diffrn_reflns_av_R_equivalents 0.0914
_diffrn_reflns_av_sigmaI/netI 0.1154
_diffrn_reflns_limit_h_max 19
_diffrn_reflns_limit_h_min -19
_diffrn_reflns_limit_k_max 12
_diffrn_reflns_limit_k_min -10
_diffrn_reflns_limit_l_max 24
_diffrn_reflns_limit_l_min -30
_diffrn_reflns_number 23168
_diffrn_reflns_theta_full 27.71
_diffrn_reflns_theta_max 27.71
_diffrn_reflns_theta_min 2.37
_exptl_absorpt_coefficient_mu 0.532
_exptl_absorpt_correction_T_max 0.9739
_exptl_absorpt_correction_T_min 0.8153
_exptl_absorpt_correction_type multi-scan
_exptl_absorpt_process_details sadabs
_exptl_crystal_colour ORANGE
_exptl_crystal_density_diffrn 1.348
_exptl_crystal_density_meas ?
_exptl_crystal_density_method 'not measured'
_exptl_crystal_description NEEDLE
_exptl_crystal_F_000 1368
_exptl_crystal_size_max 0.40
_exptl_crystal_size_mid 0.05
_exptl_crystal_size_min 0.05
_refine_diff_density_max 0.692
_refine_diff_density_min -1.232
_refine_diff_density_rms 0.113
_refine_ls_extinction_coef 0.0014(3)
_refine_ls_extinction_expression Fc^*^=kFc[1+0.001xFc^2^\l^3^/sin(2\q)]^-1/4^
_refine_ls_extinction_method SHELXL
_refine_ls_goodness_of_fit_ref 1.004
_refine_ls_hydrogen_treatment mixed
_refine_ls_matrix_type full
_refine_ls_number_parameters 381
_refine_ls_number_reflns 7345
_refine_ls_number_restraints 0
_refine_ls_restrained_S_all 1.004
_refine_ls_R_factor_all 0.1061
_refine_ls_R_factor_gt 0.0634
_refine_ls_shift/su_max 0.024
_refine_ls_shift/su_mean 0.001
_refine_ls_structure_factor_coef Fsqd
_refine_ls_weighting_details 'calc w=1/[\s^2^(Fo^2^)+(0.0559P)^2^+0.0000P] where P=(Fo^2^+2Fc^2^)/3'
_refine_ls_weighting_scheme calc
_refine_ls_wR_factor_gt 0.1263
_refine_ls_wR_factor_ref 0.1461
_reflns_number_gt 4853
_reflns_number_total 7345
_reflns_threshold_expression >2sigma(I)
_cod_data_source_file om060435gsi20061211_025942.cif
_cod_data_source_block sm22_1-Zr
_cod_depositor_comments
;
The following automatic conversions were performed:

'_symmetry_cell_setting' value 'Monoclinic' changed to 'monoclinic'
according to /home/saulius/struct/CIF-dictionaries/cif_core.dic
dictionary named 'cif_core.dic' version 2.4.1 from 2010-06-29.

Automatic conversion script
Id: cif_fix_values 1715 2011-07-08 13:25:40Z adriana 

The following automatic conversions were performed:

'_exptl_crystal_density_meas' value 'not measured' was changed to '?'
- the value is perceived as not measured.

Automatic conversion script
Id: cif_fix_values 3008 2015-01-20 13:52:24Z robertas 
;
_cod_original_cell_volume 3216.3(9)
_cod_original_sg_symbol_H-M P2(1)/c
_cod_database_code 4072457

loop_
_symmetry_equiv_pos_as_xyz
'x, y, z'
'-x, y+1/2, -z+1/2'
'-x, -y, -z'
'x, -y-1/2, z-1/2'

loop_
_atom_site_label
_atom_site_type_symbol
_atom_site_fract_x
_atom_site_fract_y
_atom_site_fract_z
_atom_site_U_iso_or_equiv
_atom_site_adp_type
_atom_site_occupancy
_atom_site_symmetry_multiplicity
_atom_site_calc_flag
_atom_site_refinement_flags
_atom_site_disorder_assembly
_atom_site_disorder_group
Zr1 Zr 0.30805(3) 0.12724(4) 0.291214(19) 0.02116(14) Uani 1 1 d . . .
Cl1 Cl 0.18681(7) 0.30121(11) 0.27523(5) 0.0311(3) Uani 1 1 d . . .
Cl2 Cl 0.43059(7) 0.28771(11) 0.28505(6) 0.0355(3) Uani 1 1 d . . .
C1 C 0.3248(3) -0.0783(4) 0.35489(18) 0.0197(9) Uani 1 1 d . . .
C2 C 0.4074(3) -0.0002(4) 0.37855(18) 0.0187(9) Uani 1 1 d . . .
C3 C 0.4985(3) -0.0246(4) 0.37843(18) 0.0204(9) Uani 1 1 d . . .
H3A H 0.5140 -0.1090 0.3599 0.024 Uiso 1 1 calc R . .
C4 C 0.5659(2) 0.0701(4) 0.40438(19) 0.0206(9) Uani 1 1 d . . .
C5 C 0.6624(3) 0.0313(4) 0.4035(2) 0.0237(10) Uani 1 1 d . . .
C6 C 0.7288(3) 0.1251(4) 0.4475(2) 0.0317(11) Uani 1 1 d . . .
H6A H 0.7296 0.0929 0.4880 0.038 Uiso 1 1 calc R . .
H6B H 0.7901 0.1119 0.4410 0.038 Uiso 1 1 calc R . .
C7 C 0.7040(3) 0.2835(4) 0.4414(2) 0.0285(10) Uani 1 1 d . . .
H7A H 0.6999 0.3142 0.4002 0.034 Uiso 1 1 calc R . .
H7B H 0.7520 0.3409 0.4671 0.034 Uiso 1 1 calc R . .
C8 C 0.6140(3) 0.3144(4) 0.45779(19) 0.0226(9) Uani 1 1 d . . .
C9 C 0.5431(2) 0.2003(4) 0.43051(18) 0.0190(9) Uani 1 1 d . . .
C10 C 0.4547(2) 0.2268(4) 0.43149(18) 0.0200(9) Uani 1 1 d . . .
H10A H 0.4397 0.3124 0.4494 0.024 Uiso 1 1 calc R . .
C11 C 0.3865(2) 0.1288(4) 0.40633(18) 0.0198(9) Uani 1 1 d . . .
C12 C 0.2913(2) 0.1319(4) 0.40184(19) 0.0203(9) Uani 1 1 d . . .
C13 C 0.2360(2) 0.2336(4) 0.42049(19) 0.0211(9) Uani 1 1 d . . .
H13A H 0.2625 0.3171 0.4410 0.025 Uiso 1 1 calc R . .
C14 C 0.1444(3) 0.2158(4) 0.40994(19) 0.0228(9) Uani 1 1 d . A .
C15 C 0.0877(3) 0.3325(5) 0.4309(2) 0.0306(11) Uani 1 1 d . . .
C16 C -0.0108(7) 0.3171(14) 0.4003(7) 0.036(4) Uani 0.61(3) 1 d P A 1
H16A H -0.0170 0.3436 0.3598 0.043 Uiso 1 1 d R A 1
H16B H -0.0467 0.3819 0.4175 0.043 Uiso 1 1 d R A 1
C17 C -0.0439(5) 0.1675(12) 0.3981(8) 0.042(5) Uani 0.61(3) 1 d P A 1
H17A H -0.1080 0.1617 0.3841 0.050 Uiso 1 1 d R A 1
H17B H -0.0283 0.1352 0.4382 0.050 Uiso 1 1 d R A 1
C16' C -0.0142(14) 0.273(3) 0.4241(13) 0.049(6) Uani 0.39(3) 1 d P A 2
C17' C -0.0499(10) 0.212(2) 0.3594(13) 0.055(7) Uani 0.39(3) 1 d P A 2
C18 C 0.0038(3) 0.0651(5) 0.3621(3) 0.0427(14) Uani 1 1 d . . .
C19 C 0.1054(3) 0.0897(4) 0.3792(2) 0.0241(10) Uani 1 1 d . A .
C20 C 0.1595(3) -0.0115(4) 0.36130(19) 0.0246(10) Uani 1 1 d . . .
H20A H 0.1320 -0.0948 0.3412 0.030 Uiso 1 1 calc R A .
C21 C 0.2539(3) 0.0028(4) 0.37146(18) 0.0199(9) Uani 1 1 d . A .
C22 C 0.6830(3) -0.1269(4) 0.4217(2) 0.0386(13) Uani 1 1 d . . .
H22A H 0.6749 -0.1416 0.4618 0.058 Uiso 1 1 calc R . .
H22B H 0.7452 -0.1495 0.4206 0.058 Uiso 1 1 calc R . .
H22C H 0.6419 -0.1904 0.3945 0.058 Uiso 1 1 calc R . .
C23 C 0.6757(3) 0.0534(5) 0.3407(2) 0.0354(12) Uani 1 1 d . . .
H23A H 0.6630 0.1542 0.3289 0.053 Uiso 1 1 calc R . .
H23B H 0.6345 -0.0100 0.3135 0.053 Uiso 1 1 calc R . .
H23C H 0.7379 0.0302 0.3397 0.053 Uiso 1 1 calc R . .
C24 C 0.5830(3) 0.4649(4) 0.4345(2) 0.0270(10) Uani 1 1 d . . .
H24A H 0.6287 0.5363 0.4521 0.040 Uiso 1 1 calc R . .
H24B H 0.5260 0.4884 0.4448 0.040 Uiso 1 1 calc R . .
H24C H 0.5745 0.4664 0.3916 0.040 Uiso 1 1 calc R . .
C25 C 0.6268(3) 0.3117(4) 0.5240(2) 0.0299(11) Uani 1 1 d . . .
H25A H 0.6719 0.3838 0.5418 0.045 Uiso 1 1 calc R . .
H25B H 0.6473 0.2157 0.5389 0.045 Uiso 1 1 calc R . .
H25C H 0.5696 0.3339 0.5343 0.045 Uiso 1 1 calc R . .
C26 C 0.1084(4) 0.4813(5) 0.4087(3) 0.0502(15) Uani 1 1 d . A .
H26A H 0.0718 0.5545 0.4225 0.075 Uiso 1 1 calc R . .
H26B H 0.0944 0.4812 0.3656 0.075 Uiso 1 1 calc R . .
H26C H 0.1723 0.5034 0.4238 0.075 Uiso 1 1 calc R . .
C27 C 0.1096(4) 0.3377(6) 0.4971(2) 0.0527(15) Uani 1 1 d . A .
H27A H 0.0965 0.2437 0.5125 0.079 Uiso 1 1 calc R . .
H27B H 0.0730 0.4123 0.5101 0.079 Uiso 1 1 calc R . .
H27C H 0.1735 0.3603 0.5118 0.079 Uiso 1 1 calc R . .
C28 C -0.0211(4) -0.0813(6) 0.3829(3) 0.071(2) Uani 1 1 d . A .
H28A H -0.0018 -0.0866 0.4258 0.107 Uiso 1 1 calc R . .
H28B H 0.0089 -0.1574 0.3653 0.107 Uiso 1 1 calc R . .
H28C H -0.0864 -0.0945 0.3708 0.107 Uiso 1 1 calc R . .
C29 C -0.0274(3) 0.0697(7) 0.2955(3) 0.071(2) Uani 1 1 d . A .
H29A H 0.0057 -0.0025 0.2782 0.106 Uiso 1 1 calc R . .
H29B H -0.0161 0.1659 0.2813 0.106 Uiso 1 1 calc R . .
H29C H -0.0920 0.0486 0.2840 0.106 Uiso 1 1 calc R . .
C30 C 0.3126(3) -0.2049(4) 0.3108(2) 0.0249(10) Uani 1 1 d . . .
C31 C 0.3957(3) -0.3023(4) 0.3168(2) 0.0300(11) Uani 1 1 d . . .
H31A H 0.4481 -0.2432 0.3150 0.045 Uiso 1 1 calc R . .
H31B H 0.3850 -0.3730 0.2848 0.045 Uiso 1 1 calc R . .
H31C H 0.4069 -0.3530 0.3547 0.045 Uiso 1 1 calc R . .
C32 C 0.2339(3) -0.3054(4) 0.3143(2) 0.0329(11) Uani 1 1 d . . .
H32A H 0.1789 -0.2481 0.3108 0.049 Uiso 1 1 calc R . .
H32B H 0.2474 -0.3563 0.3521 0.049 Uiso 1 1 calc R . .
H32C H 0.2250 -0.3757 0.2821 0.049 Uiso 1 1 calc R . .
C33 C 0.2951(3) -0.1190(4) 0.2535(2) 0.0288(10) Uani 1 1 d . . .
C34 C 0.3628(3) -0.0500(4) 0.2311(2) 0.0343(11) Uani 1 1 d . . .
H34A H 0.4266 -0.0831 0.2371 0.041 Uiso 1 1 calc R . .
C35 C 0.3210(4) 0.0560(5) 0.1901(2) 0.0424(13) Uani 1 1 d . . .
H35A H 0.3514 0.1137 0.1641 0.051 Uiso 1 1 calc R . .
C36 C 0.2299(4) 0.0559(5) 0.1876(2) 0.0429(13) Uani 1 1 d . . .
H36A H 0.1835 0.1143 0.1599 0.052 Uiso 1 1 calc R . .
C37 C 0.2123(3) -0.0498(4) 0.2278(2) 0.0333(11) Uani 1 1 d . . .
H37A H 0.1514 -0.0820 0.2315 0.040 Uiso 1 1 calc R . .

loop_
_atom_site_aniso_label
_atom_site_aniso_U_11
_atom_site_aniso_U_22
_atom_site_aniso_U_33
_atom_site_aniso_U_23
_atom_site_aniso_U_13
_atom_site_aniso_U_12
Zr1 0.0261(2) 0.0155(2) 0.0223(3) 0.00085(17) 0.00647(17) 0.00095(15)
Cl1 0.0350(6) 0.0232(5) 0.0346(8) 0.0044(5) 0.0068(5) 0.0076(4)
Cl2 0.0348(6) 0.0318(6) 0.0426(8) 0.0118(5) 0.0144(5) -0.0041(4)
C1 0.024(2) 0.0175(19) 0.016(3) -0.0003(16) 0.0013(17) -0.0009(15)
C2 0.024(2) 0.0147(18) 0.016(2) 0.0019(16) 0.0032(17) 0.0011(14)
C3 0.025(2) 0.0168(19) 0.021(3) -0.0018(17) 0.0077(18) 0.0025(15)
C4 0.020(2) 0.0196(19) 0.022(3) 0.0028(17) 0.0055(18) 0.0026(15)
C5 0.019(2) 0.024(2) 0.028(3) 0.0013(19) 0.0055(18) 0.0029(16)
C6 0.022(2) 0.029(2) 0.044(3) -0.006(2) 0.005(2) 0.0015(17)
C7 0.022(2) 0.030(2) 0.032(3) -0.005(2) 0.0024(19) -0.0044(17)
C8 0.020(2) 0.022(2) 0.023(3) -0.0011(18) 0.0007(18) -0.0021(16)
C9 0.0139(18) 0.022(2) 0.020(3) 0.0000(17) 0.0020(16) 0.0017(15)
C10 0.022(2) 0.0141(18) 0.023(3) -0.0006(17) 0.0044(18) 0.0008(14)
C11 0.0200(19) 0.0177(18) 0.022(3) -0.0047(17) 0.0045(17) 0.0010(15)
C12 0.0186(19) 0.0200(19) 0.021(3) -0.0008(18) 0.0031(17) -0.0029(15)
C13 0.019(2) 0.0202(19) 0.025(3) -0.0054(17) 0.0072(18) -0.0029(15)
C14 0.020(2) 0.024(2) 0.025(3) 0.0029(18) 0.0070(18) 0.0027(15)
C15 0.022(2) 0.032(2) 0.039(3) -0.003(2) 0.010(2) 0.0024(17)
C16 0.017(4) 0.041(7) 0.049(9) -0.006(5) 0.004(5) -0.002(4)
C17 0.013(4) 0.048(7) 0.062(11) -0.014(6) 0.001(5) -0.004(3)
C16' 0.035(9) 0.047(13) 0.071(18) 0.008(10) 0.021(10) 0.009(8)
C17' 0.044(9) 0.070(12) 0.050(17) -0.003(11) 0.005(9) 0.007(8)
C18 0.022(2) 0.032(3) 0.071(4) -0.004(3) 0.004(2) -0.0035(19)
C19 0.017(2) 0.025(2) 0.030(3) 0.0053(18) 0.0039(18) -0.0052(15)
C20 0.023(2) 0.021(2) 0.027(3) 0.0015(18) 0.0007(19) -0.0084(16)
C21 0.022(2) 0.0186(19) 0.018(2) 0.0017(16) 0.0014(17) -0.0032(15)
C22 0.028(2) 0.031(2) 0.052(4) -0.001(2) -0.001(2) 0.0102(19)
C23 0.023(2) 0.049(3) 0.036(3) -0.002(2) 0.010(2) 0.002(2)
C24 0.028(2) 0.020(2) 0.032(3) -0.0006(19) 0.004(2) -0.0051(16)
C25 0.031(2) 0.031(2) 0.024(3) -0.002(2) -0.002(2) -0.0020(18)
C26 0.060(3) 0.035(3) 0.066(4) 0.009(3) 0.035(3) 0.020(2)
C27 0.061(4) 0.056(3) 0.048(4) 0.003(3) 0.028(3) 0.027(3)
C28 0.044(3) 0.081(4) 0.086(6) 0.027(4) 0.009(3) -0.032(3)
C29 0.033(3) 0.081(4) 0.080(5) 0.029(4) -0.025(3) -0.022(3)
C30 0.031(2) 0.0142(19) 0.027(3) -0.0073(17) 0.0012(19) -0.0005(16)
C31 0.043(3) 0.016(2) 0.027(3) -0.0049(18) 0.002(2) 0.0021(18)
C32 0.037(3) 0.023(2) 0.034(3) -0.007(2) -0.003(2) -0.0055(18)
C33 0.045(3) 0.018(2) 0.020(3) -0.0071(18) 0.001(2) 0.0034(18)
C34 0.054(3) 0.024(2) 0.031(3) -0.001(2) 0.019(2) 0.008(2)
C35 0.079(4) 0.021(2) 0.032(3) 0.003(2) 0.021(3) 0.014(2)
C36 0.077(4) 0.028(3) 0.019(3) 0.000(2) 0.000(3) 0.013(2)
C37 0.043(3) 0.025(2) 0.026(3) -0.005(2) -0.004(2) 0.0025(19)

loop_
_atom_type_symbol
_atom_type_description
_atom_type_scat_dispersion_real
_atom_type_scat_dispersion_imag
_atom_type_scat_source
C C 0.0033 0.0016 'International Tables Vol C Tables 4.2.6.8 and 6.1.1.4'
H H 0.0000 0.0000 'International Tables Vol C Tables 4.2.6.8 and 6.1.1.4'
Cl Cl 0.1484 0.1585 'International Tables Vol C Tables 4.2.6.8 and 6.1.1.4'
Zr Zr -2.9673 0.5597 'International Tables Vol C Tables 4.2.6.8 and 6.1.1.4'

loop_
_geom_angle_atom_site_label_1
_geom_angle_atom_site_label_2
_geom_angle_atom_site_label_3
_geom_angle
C1 Zr1 Cl1 126.49(10)
C1 Zr1 Cl2 123.53(10)
Cl1 Zr1 Cl2 99.01(4)
C1 Zr1 C34 79.60(14)
Cl1 Zr1 C34 135.61(12)
Cl2 Zr1 C34 90.37(12)
C1 Zr1 C33 57.82(14)
Cl1 Zr1 C33 124.95(11)
Cl2 Zr1 C33 123.58(12)
C34 Zr1 C33 33.82(15)
C1 Zr1 C37 78.85(14)
Cl1 Zr1 C37 91.36(11)
Cl2 Zr1 C37 137.38(12)
C34 Zr1 C37 55.72(16)
C33 Zr1 C37 33.80(14)
C1 Zr1 C21 34.22(12)
Cl1 Zr1 C21 92.82(9)
Cl2 Zr1 C21 136.26(9)
C34 Zr1 C21 109.82(14)
C33 Zr1 C21 79.94(14)
C37 Zr1 C21 83.69(15)
C1 Zr1 C35 110.85(14)
Cl1 Zr1 C35 104.74(12)
Cl2 Zr1 C35 82.84(13)
C34 Zr1 C35 33.34(14)
C33 Zr1 C35 55.26(15)
C37 Zr1 C35 54.57(17)
C21 Zr1 C35 134.26(14)
C1 Zr1 C36 110.26(14)
Cl1 Zr1 C36 81.41(12)
Cl2 Zr1 C36 107.73(13)
C34 Zr1 C36 54.55(16)
C33 Zr1 C36 55.14(14)
C37 Zr1 C36 33.20(15)
C21 Zr1 C36 115.65(15)
C35 Zr1 C36 31.83(16)
C1 Zr1 C2 34.03(12)
Cl1 Zr1 C2 136.84(9)
Cl2 Zr1 C2 90.36(9)
C34 Zr1 C2 85.87(14)
C33 Zr1 C2 80.69(13)
C37 Zr1 C2 109.70(13)
C21 Zr1 C2 54.68(12)
C35 Zr1 C2 118.24(14)
C36 Zr1 C2 135.36(13)
C1 Zr1 C12 55.16(12)
Cl1 Zr1 C12 84.09(9)
Cl2 Zr1 C12 107.31(8)
C34 Zr1 C12 134.13(13)
C33 Zr1 C12 110.39(14)
C37 Zr1 C12 114.85(14)
C21 Zr1 C12 32.26(11)
C35 Zr1 C12 165.62(13)
C36 Zr1 C12 143.70(15)
C2 Zr1 C12 53.05(12)
C1 Zr1 C11 54.68(12)
Cl1 Zr1 C11 107.48(8)
Cl2 Zr1 C11 83.31(9)
C34 Zr1 C11 116.70(14)
C33 Zr1 C11 110.35(13)
C37 Zr1 C11 132.50(14)
C21 Zr1 C11 53.02(12)
C35 Zr1 C11 146.48(14)
C36 Zr1 C11 164.93(13)
C2 Zr1 C11 31.70(11)
C12 Zr1 C11 31.18(11)
C21 C1 C2 106.2(3)
C21 C1 C30 126.3(3)
C2 C1 C30 126.5(3)
C21 C1 Zr1 76.9(2)
C2 C1 Zr1 78.4(2)
C30 C1 Zr1 102.2(3)
C3 C2 C11 117.3(3)
C3 C2 C1 133.7(4)
C11 C2 C1 108.9(3)
C3 C2 Zr1 118.7(3)
C11 C2 Zr1 79.7(2)
C1 C2 Zr1 67.6(2)
C4 C3 C2 122.2(4)
C3 C4 C9 119.5(3)
C3 C4 C5 118.1(3)
C9 C4 C5 122.4(3)
C4 C5 C6 110.5(3)
C4 C5 C22 110.9(3)
C6 C5 C22 107.0(3)
C4 C5 C23 108.7(3)
C6 C5 C23 110.5(4)
C22 C5 C23 109.1(4)
C7 C6 C5 111.9(3)
C6 C7 C8 112.1(3)
C25 C8 C24 109.5(3)
C25 C8 C7 109.9(3)
C24 C8 C7 107.5(3)
C25 C8 C9 108.9(3)
C24 C8 C9 110.3(3)
C7 C8 C9 110.6(3)
C10 C9 C4 119.5(3)
C10 C9 C8 118.0(3)
C4 C9 C8 122.5(3)
C9 C10 C11 120.9(3)
C10 C11 C2 120.5(3)
C10 C11 C12 131.3(3)
C2 C11 C12 108.2(3)
C10 C11 Zr1 122.7(3)
C2 C11 Zr1 68.6(2)
C12 C11 Zr1 73.5(2)
C13 C12 C11 131.7(3)
C13 C12 C21 120.9(3)
C11 C12 C21 107.4(3)
C13 C12 Zr1 120.9(3)
C11 C12 Zr1 75.3(2)
C21 C12 Zr1 67.9(2)
C14 C13 C12 121.7(4)
C13 C14 C19 118.6(4)
C13 C14 C15 119.0(4)
C19 C14 C15 122.4(3)
C27 C15 C16 116.6(7)
C27 C15 C26 107.7(4)
C16 C15 C26 100.7(7)
C27 C15 C14 110.0(4)
C16 C15 C14 110.9(6)
C26 C15 C14 110.5(4)
C27 C15 C16' 95.2(11)
C16 C15 C16' 25.6(8)
C26 C15 C16' 122.9(9)
C14 C15 C16' 109.1(9)
C17 C16 C15 113.6(11)
C16 C17 C18 113.2(12)
C17' C16' C15 109(2)
C16' C17' C18 102(2)
C28 C18 C29 108.0(4)
C28 C18 C19 111.4(4)
C29 C18 C19 108.9(4)
C28 C18 C17 100.9(7)
C29 C18 C17 117.4(8)
C19 C18 C17 110.0(5)
C28 C18 C17' 128.0(10)
C29 C18 C17' 84.2(11)
C19 C18 C17' 111.5(7)
C17 C18 C17' 36.3(7)
C20 C19 C14 120.0(3)
C20 C19 C18 117.6(4)
C14 C19 C18 122.3(4)
C19 C20 C21 123.1(4)
C20 C21 C12 115.7(3)
C20 C21 C1 135.0(4)
C12 C21 C1 109.2(3)
C20 C21 Zr1 114.8(3)
C12 C21 Zr1 79.9(2)
C1 C21 Zr1 68.9(2)
C33 C30 C31 111.1(4)
C33 C30 C32 112.4(4)
C31 C30 C32 106.2(3)
C33 C30 C1 99.1(3)
C31 C30 C1 114.5(3)
C32 C30 C1 113.6(4)
C34 C33 C37 107.1(4)
C34 C33 C30 124.4(4)
C37 C33 C30 124.4(4)
C34 C33 Zr1 72.8(2)
C37 C33 Zr1 73.8(2)
C30 C33 Zr1 100.9(2)
C33 C34 C35 108.0(4)
C33 C34 Zr1 73.3(2)
C35 C34 Zr1 76.2(3)
C36 C35 C34 108.8(5)
C36 C35 Zr1 75.0(3)
C34 C35 Zr1 70.5(3)
C35 C36 C37 108.3(4)
C35 C36 Zr1 73.2(3)
C37 C36 Zr1 70.6(3)
C33 C37 C36 107.7(4)
C33 C37 Zr1 72.4(2)
C36 C37 Zr1 76.2(3)

loop_
_geom_bond_atom_site_label_1
_geom_bond_atom_site_label_2
_geom_bond_distance
Zr1 C1 2.394(4)
Zr1 Cl1 2.4183(11)
Zr1 Cl2 2.4206(11)
Zr1 C34 2.431(4)
Zr1 C33 2.437(4)
Zr1 C37 2.455(4)
Zr1 C21 2.498(4)
Zr1 C35 2.504(5)
Zr1 C36 2.528(5)
Zr1 C2 2.536(4)
Zr1 C12 2.655(4)
Zr1 C11 2.679(4)
C1 C21 1.443(5)
C1 C2 1.449(5)
C1 C30 1.543(5)
C2 C3 1.410(5)
C2 C11 1.431(5)
C3 C4 1.382(5)
C4 C9 1.431(5)
C4 C5 1.522(5)
C5 C6 1.535(6)
C5 C22 1.539(5)
C5 C23 1.541(6)
C6 C7 1.515(5)
C7 C8 1.537(5)
C8 C25 1.514(6)
C8 C24 1.532(5)
C8 C9 1.541(5)
C9 C10 1.379(5)
C10 C11 1.404(5)
C11 C12 1.434(5)
C12 C13 1.401(5)
C12 C21 1.440(5)
C13 C14 1.373(5)
C14 C19 1.428(5)
C14 C15 1.534(5)
C15 C27 1.506(7)
C15 C16 1.515(11)
C15 C26 1.532(6)
C15 C16' 1.62(2)
C16 C17 1.473(19)
C17 C18 1.555(11)
C16' C17' 1.58(4)
C17' C18 1.59(2)
C18 C28 1.518(7)
C18 C29 1.520(8)
C18 C19 1.527(5)
C19 C20 1.376(5)
C20 C21 1.414(5)
C30 C33 1.525(6)
C30 C31 1.537(5)
C30 C32 1.538(5)
C33 C34 1.416(6)
C33 C37 1.422(6)
C34 C35 1.417(6)
C35 C36 1.380(7)
C36 C37 1.425(7)

loop_
_geom_torsion_atom_site_label_1
_geom_torsion_atom_site_label_2
_geom_torsion_atom_site_label_3
_geom_torsion_atom_site_label_4
_geom_torsion
Cl1 Zr1 C1 C21 -11.8(3)
Cl2 Zr1 C1 C21 124.5(2)
C34 Zr1 C1 C21 -152.0(2)
C33 Zr1 C1 C21 -123.9(3)
C37 Zr1 C1 C21 -95.2(2)
C35 Zr1 C1 C21 -140.2(2)
C36 Zr1 C1 C21 -106.1(2)
C2 Zr1 C1 C21 109.9(3)
C12 Zr1 C1 C21 36.0(2)
C11 Zr1 C1 C21 74.4(2)
Cl1 Zr1 C1 C2 -121.7(2)
Cl2 Zr1 C1 C2 14.6(3)
C34 Zr1 C1 C2 98.1(2)
C33 Zr1 C1 C2 126.2(3)
C37 Zr1 C1 C2 154.9(2)
C21 Zr1 C1 C2 -109.9(3)
C35 Zr1 C1 C2 109.9(2)
C36 Zr1 C1 C2 144.0(2)
C12 Zr1 C1 C2 -73.9(2)
C11 Zr1 C1 C2 -35.5(2)
Cl1 Zr1 C1 C30 113.0(2)
Cl2 Zr1 C1 C30 -110.6(2)
C34 Zr1 C1 C30 -27.1(2)
C33 Zr1 C1 C30 0.9(2)
C37 Zr1 C1 C30 29.7(2)
C21 Zr1 C1 C30 124.9(3)
C35 Zr1 C1 C30 -15.3(3)
C36 Zr1 C1 C30 18.7(3)
C2 Zr1 C1 C30 -125.2(4)
C12 Zr1 C1 C30 160.9(3)
C11 Zr1 C1 C30 -160.7(3)
C21 C1 C2 C3 178.6(4)
C30 C1 C2 C3 -12.4(7)
Zr1 C1 C2 C3 -109.0(5)
C21 C1 C2 C11 -2.7(5)
C30 C1 C2 C11 166.4(4)
Zr1 C1 C2 C11 69.8(3)
C21 C1 C2 Zr1 -72.4(3)
C30 C1 C2 Zr1 96.6(4)
C1 Zr1 C2 C3 128.8(4)
Cl1 Zr1 C2 C3 -142.6(2)
Cl2 Zr1 C2 C3 -39.0(3)
C34 Zr1 C2 C3 51.3(3)
C33 Zr1 C2 C3 85.0(3)
C37 Zr1 C2 C3 102.6(3)
C21 Zr1 C2 C3 169.2(3)
C35 Zr1 C2 C3 43.0(3)
C36 Zr1 C2 C3 77.1(4)
C12 Zr1 C2 C3 -150.6(3)
C11 Zr1 C2 C3 -115.6(4)
C1 Zr1 C2 C11 -115.6(3)
Cl1 Zr1 C2 C11 -27.0(3)
Cl2 Zr1 C2 C11 76.6(2)
C34 Zr1 C2 C11 166.9(2)
C33 Zr1 C2 C11 -159.4(2)
C37 Zr1 C2 C11 -141.8(2)
C21 Zr1 C2 C11 -75.2(2)
C35 Zr1 C2 C11 158.6(2)
C36 Zr1 C2 C11 -167.3(2)
C12 Zr1 C2 C11 -35.0(2)
Cl1 Zr1 C2 C1 88.5(2)
Cl2 Zr1 C2 C1 -167.8(2)
C34 Zr1 C2 C1 -77.5(2)
C33 Zr1 C2 C1 -43.8(2)
C37 Zr1 C2 C1 -26.2(3)
C21 Zr1 C2 C1 40.4(2)
C35 Zr1 C2 C1 -85.8(3)
C36 Zr1 C2 C1 -51.8(3)
C12 Zr1 C2 C1 80.6(2)
C11 Zr1 C2 C1 115.6(3)
C11 C2 C3 C4 0.7(6)
C1 C2 C3 C4 179.3(4)
Zr1 C2 C3 C4 93.7(4)
C2 C3 C4 C9 -2.4(6)
C2 C3 C4 C5 178.1(4)
C3 C4 C5 C6 -165.0(4)
C9 C4 C5 C6 15.5(6)
C3 C4 C5 C22 -46.4(5)
C9 C4 C5 C22 134.1(4)
C3 C4 C5 C23 73.6(5)
C9 C4 C5 C23 -106.0(4)
C4 C5 C6 C7 -48.1(5)
C22 C5 C6 C7 -169.0(4)
C23 C5 C6 C7 72.3(5)
C5 C6 C7 C8 65.3(5)
C6 C7 C8 C25 76.0(4)
C6 C7 C8 C24 -164.8(4)
C6 C7 C8 C9 -44.3(5)
C3 C4 C9 C10 2.6(6)
C5 C4 C9 C10 -177.9(4)
C3 C4 C9 C8 -177.2(4)
C5 C4 C9 C8 2.3(6)
C25 C8 C9 C10 71.1(5)
C24 C8 C9 C10 -49.1(5)
C7 C8 C9 C10 -168.0(4)
C25 C8 C9 C4 -109.1(4)
C24 C8 C9 C4 130.6(4)
C7 C8 C9 C4 11.8(6)
C4 C9 C10 C11 -1.1(6)
C8 C9 C10 C11 178.7(4)
C9 C10 C11 C2 -0.6(6)
C9 C10 C11 C12 180.0(4)
C9 C10 C11 Zr1 -83.5(4)
C3 C2 C11 C10 0.8(6)
C1 C2 C11 C10 -178.1(4)
Zr1 C2 C11 C10 -116.3(4)
C3 C2 C11 C12 -179.6(4)
C1 C2 C11 C12 1.4(5)
Zr1 C2 C11 C12 63.2(3)
C3 C2 C11 Zr1 117.1(4)
C1 C2 C11 Zr1 -61.9(3)
C1 Zr1 C11 C10 151.6(4)
Cl1 Zr1 C11 C10 -85.7(3)
Cl2 Zr1 C11 C10 11.7(3)
C34 Zr1 C11 C10 98.7(3)
C33 Zr1 C11 C10 135.1(3)
C37 Zr1 C11 C10 165.5(3)
C21 Zr1 C11 C10 -165.7(4)
C35 Zr1 C11 C10 77.8(4)
C36 Zr1 C11 C10 149.8(6)
C2 Zr1 C11 C10 113.4(4)
C12 Zr1 C11 C10 -128.9(4)
C1 Zr1 C11 C2 38.2(2)
Cl1 Zr1 C11 C2 161.0(2)
Cl2 Zr1 C11 C2 -101.7(2)
C34 Zr1 C11 C2 -14.6(3)
C33 Zr1 C11 C2 21.7(3)
C37 Zr1 C11 C2 52.2(3)
C21 Zr1 C11 C2 80.9(2)
C35 Zr1 C11 C2 -35.5(4)
C36 Zr1 C11 C2 36.4(7)
C12 Zr1 C11 C2 117.8(3)
C1 Zr1 C11 C12 -79.5(2)
Cl1 Zr1 C11 C12 43.2(2)
Cl2 Zr1 C11 C12 140.6(2)
C34 Zr1 C11 C12 -132.4(2)
C33 Zr1 C11 C12 -96.0(2)
C37 Zr1 C11 C12 -65.6(3)
C21 Zr1 C11 C12 -36.8(2)
C35 Zr1 C11 C12 -153.3(3)
C36 Zr1 C11 C12 -81.4(6)
C2 Zr1 C11 C12 -117.8(3)
C10 C11 C12 C13 0.7(8)
C2 C11 C12 C13 -178.7(4)
Zr1 C11 C12 C13 -118.6(5)
C10 C11 C12 C21 179.9(4)
C2 C11 C12 C21 0.5(5)
Zr1 C11 C12 C21 60.6(3)
C10 C11 C12 Zr1 119.3(5)
C2 C11 C12 Zr1 -60.1(3)
C1 Zr1 C12 C13 -152.0(3)
Cl1 Zr1 C12 C13 -8.8(3)
Cl2 Zr1 C12 C13 88.8(3)
C34 Zr1 C12 C13 -163.1(3)
C33 Zr1 C12 C13 -134.0(3)
C37 Zr1 C12 C13 -97.6(3)
C21 Zr1 C12 C13 -113.7(4)
C35 Zr1 C12 C13 -137.6(6)
C36 Zr1 C12 C13 -75.6(4)
C2 Zr1 C12 C13 165.7(3)
C11 Zr1 C12 C13 130.1(4)
C1 Zr1 C12 C11 77.9(2)
Cl1 Zr1 C12 C11 -139.0(2)
Cl2 Zr1 C12 C11 -41.3(2)
C34 Zr1 C12 C11 66.8(3)
C33 Zr1 C12 C11 95.9(2)
C37 Zr1 C12 C11 132.3(2)
C21 Zr1 C12 C11 116.2(3)
C35 Zr1 C12 C11 92.2(6)
C36 Zr1 C12 C11 154.3(2)
C2 Zr1 C12 C11 35.6(2)
C1 Zr1 C12 C21 -38.3(2)
Cl1 Zr1 C12 C21 104.9(2)
Cl2 Zr1 C12 C21 -157.51(19)
C34 Zr1 C12 C21 -49.3(3)
C33 Zr1 C12 C21 -20.3(2)
C37 Zr1 C12 C21 16.1(3)
C35 Zr1 C12 C21 -23.9(7)
C36 Zr1 C12 C21 38.1(3)
C2 Zr1 C12 C21 -80.6(2)
C11 Zr1 C12 C21 -116.2(3)
C11 C12 C13 C14 178.2(4)
C21 C12 C13 C14 -0.9(6)
Zr1 C12 C13 C14 80.2(4)
C12 C13 C14 C19 0.1(6)
C12 C13 C14 C15 -179.2(4)
C13 C14 C15 C27 -66.4(5)
C19 C14 C15 C27 114.4(5)
C13 C14 C15 C16 163.2(8)
C19 C14 C15 C16 -16.0(9)
C13 C14 C15 C26 52.4(6)
C19 C14 C15 C26 -126.8(5)
C13 C14 C15 C16' -169.6(12)
C19 C14 C15 C16' 11.2(13)
C27 C15 C16 C17 -81.7(14)
C26 C15 C16 C17 162.2(14)
C14 C15 C16 C17 45.2(17)
C16' C15 C16 C17 -46(3)
C15 C16 C17 C18 -63(2)
C27 C15 C16' C17' -164.3(18)
C16 C15 C16' C17' 48(3)
C26 C15 C16' C17' 80.7(19)
C14 C15 C16' C17' -51(2)
C15 C16' C17' C18 74(2)
C16 C17 C18 C28 163.3(13)
C16 C17 C18 C29 -79.6(13)
C16 C17 C18 C19 45.6(16)
C16 C17 C18 C17' -53.8(16)
C16' C17' C18 C28 85.6(15)
C16' C17' C18 C29 -166.0(18)
C16' C17' C18 C19 -58(2)
C16' C17' C18 C17 36.8(16)
C13 C14 C19 C20 0.6(6)
C15 C14 C19 C20 179.9(4)
C13 C14 C19 C18 -176.1(4)
C15 C14 C19 C18 3.2(7)
C28 C18 C19 C20 55.5(6)
C29 C18 C19 C20 -63.6(5)
C17 C18 C19 C20 166.5(8)
C17' C18 C19 C20 -154.7(13)
C28 C18 C19 C14 -127.8(5)
C29 C18 C19 C14 113.2(5)
C17 C18 C19 C14 -16.7(9)
C17' C18 C19 C14 22.1(14)
C14 C19 C20 C21 -0.5(7)
C18 C19 C20 C21 176.4(4)
C19 C20 C21 C12 -0.4(6)
C19 C20 C21 C1 -175.1(4)
C19 C20 C21 Zr1 -90.8(5)
C13 C12 C21 C20 1.0(6)
C11 C12 C21 C20 -178.3(4)
Zr1 C12 C21 C20 -112.7(3)
C13 C12 C21 C1 177.1(4)
C11 C12 C21 C1 -2.2(5)
Zr1 C12 C21 C1 63.3(3)
C13 C12 C21 Zr1 113.8(4)
C11 C12 C21 Zr1 -65.5(3)
C2 C1 C21 C20 178.0(4)
C30 C1 C21 C20 8.9(8)
Zr1 C1 C21 C20 104.5(5)
C2 C1 C21 C12 3.0(5)
C30 C1 C21 C12 -166.1(4)
Zr1 C1 C21 C12 -70.5(3)
C2 C1 C21 Zr1 73.5(3)
C30 C1 C21 Zr1 -95.6(4)
C1 Zr1 C21 C20 -131.0(4)
Cl1 Zr1 C21 C20 39.5(3)
Cl2 Zr1 C21 C20 145.6(2)
C34 Zr1 C21 C20 -101.6(3)
C33 Zr1 C21 C20 -85.5(3)
C37 Zr1 C21 C20 -51.6(3)
C35 Zr1 C21 C20 -74.3(3)
C36 Zr1 C21 C20 -42.3(3)
C2 Zr1 C21 C20 -171.2(3)
C12 Zr1 C21 C20 113.8(4)
C11 Zr1 C21 C20 149.3(3)
C1 Zr1 C21 C12 115.2(3)
Cl1 Zr1 C21 C12 -74.3(2)
Cl2 Zr1 C21 C12 31.9(3)
C34 Zr1 C21 C12 144.6(2)
C33 Zr1 C21 C12 160.7(2)
C37 Zr1 C21 C12 -165.3(2)
C35 Zr1 C21 C12 171.9(2)
C36 Zr1 C21 C12 -156.1(2)
C2 Zr1 C21 C12 75.1(2)
C11 Zr1 C21 C12 35.6(2)
Cl1 Zr1 C21 C1 170.5(2)
Cl2 Zr1 C21 C1 -83.3(2)
C34 Zr1 C21 C1 29.4(3)
C33 Zr1 C21 C1 45.5(2)
C37 Zr1 C21 C1 79.4(2)
C35 Zr1 C21 C1 56.7(3)
C36 Zr1 C21 C1 88.7(2)
C2 Zr1 C21 C1 -40.2(2)
C12 Zr1 C21 C1 -115.2(3)
C11 Zr1 C21 C1 -79.7(2)
C21 C1 C30 C33 81.2(5)
C2 C1 C30 C33 -85.7(5)
Zr1 C1 C30 C33 -1.3(3)
C21 C1 C30 C31 -160.4(4)
C2 C1 C30 C31 32.7(6)
Zr1 C1 C30 C31 117.1(3)
C21 C1 C30 C32 -38.2(6)
C2 C1 C30 C32 154.9(4)
Zr1 C1 C30 C32 -120.7(3)
C31 C30 C33 C34 -43.0(5)
C32 C30 C33 C34 -161.9(4)
C1 C30 C33 C34 77.8(5)
C31 C30 C33 C37 162.7(4)
C32 C30 C33 C37 43.9(5)
C1 C30 C33 C37 -76.5(4)
C31 C30 C33 Zr1 -119.6(3)
C32 C30 C33 Zr1 121.6(3)
C1 C30 C33 Zr1 1.2(3)
C1 Zr1 C33 C34 -123.8(3)
Cl1 Zr1 C33 C34 121.5(3)
Cl2 Zr1 C33 C34 -12.4(3)
C37 Zr1 C33 C34 114.2(4)
C21 Zr1 C33 C34 -152.1(3)
C35 Zr1 C33 C34 37.7(3)
C36 Zr1 C33 C34 76.7(3)
C2 Zr1 C33 C34 -96.5(3)
C12 Zr1 C33 C34 -141.2(3)
C11 Zr1 C33 C34 -107.9(3)
C1 Zr1 C33 C37 122.0(3)
Cl1 Zr1 C33 C37 7.3(3)
Cl2 Zr1 C33 C37 -126.6(3)
C34 Zr1 C33 C37 -114.2(4)
C21 Zr1 C33 C37 93.7(3)
C35 Zr1 C33 C37 -76.6(3)
C36 Zr1 C33 C37 -37.6(3)
C2 Zr1 C33 C37 149.2(3)
C12 Zr1 C33 C37 104.5(3)
C11 Zr1 C33 C37 137.8(3)
C1 Zr1 C33 C30 -0.9(2)
Cl1 Zr1 C33 C30 -115.6(2)
Cl2 Zr1 C33 C30 110.5(3)
C34 Zr1 C33 C30 122.9(4)
C37 Zr1 C33 C30 -122.9(4)
C21 Zr1 C33 C30 -29.2(3)
C35 Zr1 C33 C30 160.5(3)
C36 Zr1 C33 C30 -160.5(4)
C2 Zr1 C33 C30 26.3(3)
C12 Zr1 C33 C30 -18.4(3)
C11 Zr1 C33 C30 14.9(3)
C37 C33 C34 C35 -2.6(5)
C30 C33 C34 C35 -160.5(4)
Zr1 C33 C34 C35 -68.9(3)
C37 C33 C34 Zr1 66.4(3)
C30 C33 C34 Zr1 -91.6(4)
C1 Zr1 C34 C33 45.7(3)
Cl1 Zr1 C34 C33 -86.9(3)
Cl2 Zr1 C34 C33 169.7(3)
C37 Zr1 C34 C33 -37.9(3)
C21 Zr1 C34 C33 29.4(3)
C35 Zr1 C34 C33 -114.0(4)
C36 Zr1 C34 C33 -78.6(3)
C2 Zr1 C34 C33 79.4(3)
C12 Zr1 C34 C33 54.9(3)
C11 Zr1 C34 C33 87.0(3)
C1 Zr1 C34 C35 159.6(3)
Cl1 Zr1 C34 C35 27.0(4)
Cl2 Zr1 C34 C35 -76.3(3)
C33 Zr1 C34 C35 114.0(4)
C37 Zr1 C34 C35 76.1(3)
C21 Zr1 C34 C35 143.3(3)
C36 Zr1 C34 C35 35.4(3)
C2 Zr1 C34 C35 -166.6(3)
C12 Zr1 C34 C35 168.8(3)
C11 Zr1 C34 C35 -159.0(3)
C33 C34 C35 C36 1.2(5)
Zr1 C34 C35 C36 -65.8(4)
C33 C34 C35 Zr1 67.0(3)
C1 Zr1 C35 C36 95.1(3)
Cl1 Zr1 C35 C36 -44.2(3)
Cl2 Zr1 C35 C36 -141.7(3)
C34 Zr1 C35 C36 116.6(4)
C33 Zr1 C35 C36 78.4(3)
C37 Zr1 C35 C36 36.8(3)
C21 Zr1 C35 C36 64.9(3)
C2 Zr1 C35 C36 131.8(3)
C12 Zr1 C35 C36 82.5(6)
C11 Zr1 C35 C36 152.1(3)
C1 Zr1 C35 C34 -21.5(3)
Cl1 Zr1 C35 C34 -160.8(3)
Cl2 Zr1 C35 C34 101.7(3)
C33 Zr1 C35 C34 -38.2(3)
C37 Zr1 C35 C34 -79.9(3)
C21 Zr1 C35 C34 -51.7(4)
C36 Zr1 C35 C34 -116.6(4)
C2 Zr1 C35 C34 15.2(3)
C12 Zr1 C35 C34 -34.1(8)
C11 Zr1 C35 C34 35.4(4)
C34 C35 C36 C37 0.6(5)
Zr1 C35 C36 C37 -62.2(3)
C34 C35 C36 Zr1 62.9(3)
C1 Zr1 C36 C35 -97.2(3)
Cl1 Zr1 C36 C35 137.0(3)
Cl2 Zr1 C36 C35 40.2(3)
C34 Zr1 C36 C35 -37.1(3)
C33 Zr1 C36 C35 -78.8(3)
C37 Zr1 C36 C35 -117.0(4)
C21 Zr1 C36 C35 -134.0(3)
C2 Zr1 C36 C35 -69.2(3)
C12 Zr1 C36 C35 -155.4(3)
C11 Zr1 C36 C35 -95.6(6)
C1 Zr1 C36 C37 19.9(3)
Cl1 Zr1 C36 C37 -106.0(3)
Cl2 Zr1 C36 C37 157.3(2)
C34 Zr1 C36 C37 79.9(3)
C33 Zr1 C36 C37 38.3(3)
C21 Zr1 C36 C37 -16.9(3)
C35 Zr1 C36 C37 117.0(4)
C2 Zr1 C36 C37 47.8(4)
C12 Zr1 C36 C37 -38.4(4)
C11 Zr1 C36 C37 21.5(7)
C34 C33 C37 C36 2.9(5)
C30 C33 C37 C36 160.9(4)
Zr1 C33 C37 C36 68.7(3)
C34 C33 C37 Zr1 -65.7(3)
C30 C33 C37 Zr1 92.2(4)
C35 C36 C37 C33 -2.2(5)
Zr1 C36 C37 C33 -66.1(3)
C35 C36 C37 Zr1 63.9(3)
C1 Zr1 C37 C33 -47.0(3)
Cl1 Zr1 C37 C33 -174.0(3)
Cl2 Zr1 C37 C33 81.1(3)
C34 Zr1 C37 C33 37.9(3)
C21 Zr1 C37 C33 -81.3(3)
C35 Zr1 C37 C33 78.8(3)
C36 Zr1 C37 C33 114.0(4)
C2 Zr1 C37 C33 -32.4(3)
C12 Zr1 C37 C33 -89.9(3)
C11 Zr1 C37 C33 -58.6(3)
C1 Zr1 C37 C36 -161.0(3)
Cl1 Zr1 C37 C36 72.0(3)
Cl2 Zr1 C37 C36 -32.9(3)
C34 Zr1 C37 C36 -76.1(3)
C33 Zr1 C37 C36 -114.0(4)
C21 Zr1 C37 C36 164.7(3)
C35 Zr1 C37 C36 -35.2(3)
C2 Zr1 C37 C36 -146.4(3)
C12 Zr1 C37 C36 156.1(3)
C11 Zr1 C37 C36 -172.6(3)
